data_2105092
loop_
_publ_author_name
'Le Bail, A'
'Leblanc, M'
'Audier, M'

_publ_section_title
;
 Crystalline Phases Related to the Icosahedral AI-Li-Cu Phase: a
 Single-Crystal X-ray Diffraction Study of the Hexagonal Z-Al59Cu5Li26Mg10
 Phase
;
_journal_name_full 'Acta Crystallographica B'
_journal_page_first 451
_journal_page_last 457
_journal_paper_doi 10.1107/S0108768191002306
_journal_volume 47
_journal_year 1991
_chemical_formula_sum 'Al0.59 Cu0.05 Li0.26 Mg0.1'
_space_group_IT_number 194
_symmetry_cell_setting hexagonal
_symmetry_space_group_name_Hall '-P 6c 2c'
_symmetry_space_group_name_H-M 'P 63/m m c'
_cell_angle_alpha 90.
_cell_angle_beta 90.
_cell_angle_gamma 120.
_cell_formula_units_Z 272
_cell_length_a 14.116(3)
_cell_length_b 14.116(3)
_cell_length_c 28.235(6)
_cell_measurement_temperature 293(2)
_cell_volume 4872.4(18)
_diffrn_ambient_temperature 293(2)
_cod_data_source_file icosahedral-Z.cif
_cod_data_source_block icosahedral-Z
_cod_original_sg_symbol_H-M 'P 63/mmc'
_cod_original_formula_sum 'Al0.59 Cu0.05 Li0.26 Mg0.10'
_cod_database_code 2105092

loop_
_symmetry_equiv_pos_as_xyz
x,y,z
-y,x-y,z
-x+y,-x,z
-x,-y,z+1/2
y,-x+y,z+1/2
x-y,x,z+1/2
y,x,-z
x-y,-y,-z
-x,-x+y,-z
-y,-x,-z+1/2
-x+y,y,-z+1/2
x,x-y,-z+1/2
-x,-y,-z
y,-x+y,-z
x-y,x,-z
x,y,-z+1/2
-y,x-y,-z+1/2
-x+y,-x,-z+1/2
-y,-x,z
-x+y,y,z
x,x-y,z
y,x,z+1/2
x-y,-y,z+1/2
-x,-x+y,z+1/2

loop_
_atom_site_label
_atom_site_site_symmetry_multiplicity
_atom_site_Wyckoff_symbol
_atom_site_fract_x
_atom_site_fract_y
_atom_site_fract_z
_atom_site_B_iso_or_equiv
_atom_site_occupancy
Al1 12 k 0.54526(5) 0.09052(5) 0.32584(4) 0.98(6) 0.664(5)
Cu1 12 k 0.54526(5) 0.09052(5) 0.32584(4) 0.98(6) 0.336(5)
Al2 4 f 0.33333 0.66667 0.17146(7) 1.48(9) 0.561(9)
Cu2 4 f 0.33333 0.66667 0.17146(7) 1.48(9) 0.439(9)
Al3 12 j 0.4844(1) 0.33115(1) 0.25000 0.96(8) 0.800(5)
Cu3 12 j 0.4844(1) 0.33115(1) 0.25000 0.96(8) 0.200(5)
Al4 12 k 0.56143(6) 0.12286(6) 0.82714(5) 1.77(8) 0.761(5)
Cu4 12 k 0.56143(6) 0.12286(6) 0.82714(5) 1.77(8) 0.239(5)
Al5 12 k 0.60206(6) 0.20412(6) 0.40296(5) 1.28(8) 0.877(5)
Cu5 12 k 0.60206(6) 0.20412(6) 0.40296(5) 1.28(8) 0.123(5)
Al6 12 k 0.0624(1) 0.1248(1) 0.50066(9) 1.1(1) 0.428(5)
Cu6 12 k 0.0624(1) 0.1248(1) 0.50066(9) 1.1(1) 0.072(5)
Al7 24 l 0.00008(9) 0.18824(9) 0.84533(3) 0.88(6) 0.975
Cu7 24 l 0.00008(9) 0.18824(9) 0.84533(3) 0.88(6) 0.025
Al8 24 l 0.35629(9) 0.33523(9) 0.70282(3) 0.93(6) 0.975
Cu8 24 l 0.35629(9) 0.33523(9) 0.70282(3) 0.93(6) 0.025
Al9 12 k 0.22499(7) 0.44998(7) 0.94995(5) 1.15(8) 0.975
Cu9 12 k 0.22499(7) 0.44998(7) 0.94995(5) 1.15(8) 0.025
Al10 12 k 0.22388(7) 0.44776(7) 0.45698(5) 1.25(8) 0.975
Cu10 12 k 0.22388(7) 0.44776(7) 0.45698(5) 1.25(8) 0.025
Al11 12 k 0.60147(7) 0.20294(7) 0.91184(5) 1.00(8) 0.975
Cu11 12 k 0.60147(7) 0.20294(7) 0.91184(5) 1.00(8) 0.025
Al12 12 k 0.8788(1) 0.7576(1) 0.42614(9) 3.3(1) 1.000
Al13 12 k 0.8796(1) 0.7592(1) 0.92769(9) 2.9(1) 1.000
Mgl 4 e 0 0 0.2009(1) 1.1(1) 1.000
Mg2 6 h 0.2521(2) 0.5042(2) 0.25 1.9(2) 1.000
Mg3 12 k 0.55460(8) 0.10920(8) 0.49522(7) 1.5(1) 1.000
Li1 6 h 0.1303(6) 0.2606(6) 0.75 1.3(2) 1.000
Li2 4 e 0 0 0.4039(7) 2.0(3) 1.000
Li3 4 f 0.33333 0.66667 0.9979(6) 1.4(3) 1.000
Li4 6 h 0.1204(6) 0.2408(6) 0.25 1.3(2) 1.000
Li5 12 k 0.2110(5) 0.4220(5) 0.1448(4) 1.8(2) 1.000
Li6 12 i 0 0.2976(6) 0 1.9(2) 0.91(1)
Mg4 12 i 0 0.2976(6) 0 1.9(2) 0.09(1)
Li7 4 f 0.33333 0.66667 0.8077(4) 1.8(3) 0.83(2)
Mg5 4 f 0.33333 0.66667 0.8077(4) 1.8(3) 0.17(2)
Li8 12 k 0.7919(4) 0.5838(4) 0.3423(3) 1.8(2) 0.93(1)
Mg6 12 k 0.7919(4) 0.5838(4) 0.3423(3) 1.8(2) 0.07(1)
Li9 24 l 0.0008(3) 0.3812(3) 0.4037(1) 1.6(2) 0.66(1)
Mg7 24 l 0.0008(3) 0.3812(3) 0.4037(1) 1.6(2) 0.34(1)

loop_
_cod_changelog_entry_id
_cod_changelog_entry_author
_cod_changelog_entry_date
_cod_changelog_entry_text
1 'Vaitkus, Antanas' 2013-03-15T13:30:45+02:00
;
 Changed an atom site label from 'AI4' to 'Al4' after consulting
 the original publication.
;
2 'Vaitkus, Antanas' 2018-07-01T18:06:00+03:00
;
 Corrected the '_atom_site_Wyckoff_symbol' data item values by recording
 the incorrectly placed site symmetry multiplicity values using a separate
 '_atom_site_site_symmetry_multiplicity' data item.
;
